data_4080989
loop_
_publ_author_name
'Karwasara, Surendar'
'Sharma, Mahendra Kumar'
'Tripathi, Rupali'
'Nagendran, Selvarajan'

_publ_section_title
;
 Synthesis and Reactivity ofN-Aminotroponiminatogermylenepyrrole and Its
 Derivatives
;
_journal_issue 14
_journal_name_full Organometallics
_journal_page_first 3830
_journal_paper_doi 10.1021/om4003158
_journal_volume 32
_journal_year 2013
_chemical_formula_moiety 'C19 H27 Ge N3 S'
_chemical_formula_sum 'C19 H27 Ge N3 S'
_chemical_formula_weight 402.12
_chemical_name_systematic
; 
 ? 
;
_space_group_IT_number 14
_symmetry_cell_setting monoclinic
_symmetry_space_group_name_Hall '-P 2yn'
_symmetry_space_group_name_H-M 'P 1 21/n 1'
_atom_sites_solution_hydrogens geom
_atom_sites_solution_primary direct
_atom_sites_solution_secondary difmap
_audit_creation_method SHELXL-97
_cell_angle_alpha 90.00
_cell_angle_beta 108.941(2)
_cell_angle_gamma 90.00
_cell_formula_units_Z 8
_cell_length_a 15.702(2)
_cell_length_b 16.178(2)
_cell_length_c 16.694(2)
_cell_measurement_reflns_used 6375
_cell_measurement_temperature 100(2)
_cell_measurement_theta_max 25.000
_cell_measurement_theta_min 2.27
_cell_volume 4011.1(9)
_computing_cell_refinement 'Bruker SMART'
_computing_data_collection 'Bruker SMART'
_computing_data_reduction 'Bruker SAINT'
_computing_molecular_graphics 'Bruker SHELXTL'
_computing_publication_material 'Bruker SHELXTL'
_computing_structure_refinement 'SHELXL-97 (Sheldrick, 1997)'
_computing_structure_solution 'SHELXS-97 (Sheldrick, 1990)'
_diffrn_ambient_temperature 100(2)
_diffrn_measured_fraction_theta_full 0.999
_diffrn_measured_fraction_theta_max 0.999
_diffrn_measurement_device_type 'CCD area detector'
_diffrn_measurement_method 'phi and omega scans'
_diffrn_radiation_monochromator graphite
_diffrn_radiation_source 'fine-focus sealed tube'
_diffrn_radiation_type MoK\a
_diffrn_radiation_wavelength 0.71073
_diffrn_reflns_av_R_equivalents 0.0219
_diffrn_reflns_av_sigmaI/netI 0.0249
_diffrn_reflns_limit_h_max 18
_diffrn_reflns_limit_h_min -18
_diffrn_reflns_limit_k_max 19
_diffrn_reflns_limit_k_min -19
_diffrn_reflns_limit_l_max 19
_diffrn_reflns_limit_l_min -17
_diffrn_reflns_number 20632
_diffrn_reflns_theta_full 25.00
_diffrn_reflns_theta_max 25.00
_diffrn_reflns_theta_min 1.55
_exptl_absorpt_coefficient_mu 1.637
_exptl_absorpt_correction_T_max 0.501
_exptl_absorpt_correction_T_min 0.436
_exptl_absorpt_correction_type multi-scan
_exptl_absorpt_process_details '(SADABS; Bruker, 2000)'
_exptl_crystal_colour yellow
_exptl_crystal_density_diffrn 1.332
_exptl_crystal_density_method 'not measured'
_exptl_crystal_description Block
_exptl_crystal_F_000 1680.0
_exptl_crystal_size_max 0.531
_exptl_crystal_size_mid 0.515
_exptl_crystal_size_min 0.422
_refine_diff_density_max 1.798
_refine_diff_density_min -0.479
_refine_diff_density_rms 0.095
_refine_ls_extinction_method none
_refine_ls_goodness_of_fit_ref 1.037
_refine_ls_hydrogen_treatment constr
_refine_ls_matrix_type full
_refine_ls_number_parameters 441
_refine_ls_number_reflns 7066
_refine_ls_number_restraints 0
_refine_ls_restrained_S_all 1.037
_refine_ls_R_factor_all 0.0417
_refine_ls_R_factor_gt 0.0379
_refine_ls_shift/su_max 0.002
_refine_ls_shift/su_mean 0.000
_refine_ls_structure_factor_coef Fsqd
_refine_ls_weighting_details 'calc w=1/[\s^2^(Fo^2^)+(0.0646P)^2^+5.4274P] where P=(Fo^2^+2Fc^2^)/3'
_refine_ls_weighting_scheme calc
_refine_ls_wR_factor_gt 0.1058
_refine_ls_wR_factor_ref 0.1084
_reflns_number_gt 6373
_reflns_number_total 7066
_reflns_threshold_expression >2sigma(I)
_cod_data_source_file om4003158_si_002.cif
_cod_data_source_block 5
_cod_depositor_comments
;
The following automatic conversions were performed:

'_symmetry_cell_setting' value 'Monoclinic' changed to 'monoclinic'
according to /home/saulius/struct/CIF-dictionaries/cif_core.dic
dictionary named 'cif_core.dic' version 2.4.2 from 2011-04-26.

Automatic conversion script
Id: cif_fix_values 1891 2012-01-12 08:04:46Z andrius 
;
_cod_original_sg_symbol_H-M 'P 21/n'
_cod_database_code 4080989

loop_
_symmetry_equiv_pos_as_xyz
'x, y, z'
'-x+1/2, y+1/2, -z+1/2'
'-x, -y, -z'
'x-1/2, -y-1/2, z-1/2'

loop_
_atom_site_label
_atom_site_type_symbol
_atom_site_fract_x
_atom_site_fract_y
_atom_site_fract_z
_atom_site_U_iso_or_equiv
_atom_site_adp_type
_atom_site_occupancy
_atom_site_symmetry_multiplicity
_atom_site_calc_flag
_atom_site_refinement_flags
Ge1 Ge 0.569045(19) 0.709936(17) 0.212012(18) 0.01824(10) Uani 1 1 d .
Ge2 Ge 0.915025(19) 0.751431(17) 1.050426(18) 0.01858(10) Uani 1 1 d .
S1 S 0.54992(5) 0.59711(4) 0.15032(5) 0.02688(17) Uani 1 1 d .
S2 S 0.94424(5) 0.85920(5) 1.12026(5) 0.02668(17) Uani 1 1 d .
N1 N 0.64134(15) 0.72743(14) 0.32449(14) 0.0188(5) Uani 1 1 d .
N2 N 0.64509(16) 0.78771(14) 0.18548(14) 0.0198(5) Uani 1 1 d .
N3 N 0.46503(16) 0.76520(15) 0.21309(15) 0.0212(5) Uani 1 1 d .
N4 N 0.84073(16) 0.74686(14) 0.93672(15) 0.0187(5) Uani 1 1 d .
N5 N 0.83468(15) 0.67345(14) 1.06876(14) 0.0202(5) Uani 1 1 d .
N6 N 1.01518(16) 0.69309(15) 1.04292(15) 0.0221(5) Uani 1 1 d .
C1 C 0.71026(19) 0.78000(16) 0.33424(18) 0.0192(6) Uani 1 1 d .
C2 C 0.7651(2) 0.80527(18) 0.41377(19) 0.0279(7) Uani 1 1 d .
H2 H 0.7466 0.7867 0.4582 0.033 Uiso 1 1 calc R
C3 C 0.8427(2) 0.8532(2) 0.4390(2) 0.0337(7) Uani 1 1 d .
H3 H 0.8670 0.8626 0.4969 0.040 Uiso 1 1 calc R
C4 C 0.8889(2) 0.8891(2) 0.3900(2) 0.0334(7) Uani 1 1 d .
H4 H 0.9418 0.9170 0.4187 0.040 Uiso 1 1 calc R
C5 C 0.8641(2) 0.8876(2) 0.3025(2) 0.0311(7) Uani 1 1 d .
H5 H 0.9044 0.9132 0.2801 0.037 Uiso 1 1 calc R
C6 C 0.7889(2) 0.85407(18) 0.24340(18) 0.0247(6) Uani 1 1 d .
H6 H 0.7863 0.8621 0.1875 0.030 Uiso 1 1 calc R
C7 C 0.71630(18) 0.81025(16) 0.25266(17) 0.0185(5) Uani 1 1 d .
C8 C 0.61810(18) 0.68960(18) 0.39530(17) 0.0207(6) Uani 1 1 d .
H8A H 0.5591 0.6644 0.3727 0.025 Uiso 1 1 calc R
H8B H 0.6138 0.7332 0.4337 0.025 Uiso 1 1 calc R
C9 C 0.6392(2) 0.8068(2) 0.09710(18) 0.0279(7) Uani 1 1 d .
H9A H 0.6734 0.7660 0.0778 0.034 Uiso 1 1 calc R
H9B H 0.6662 0.8605 0.0956 0.034 Uiso 1 1 calc R
C10 C 0.6845(2) 0.6240(2) 0.4462(2) 0.0368(8) Uani 1 1 d .
H10 H 0.7389 0.6524 0.4814 0.044 Uiso 1 1 calc R
C11 C 0.5417(3) 0.8076(2) 0.0363(2) 0.0419(8) Uani 1 1 d .
H11 H 0.5115 0.7576 0.0467 0.050 Uiso 1 1 calc R
C12 C 0.6393(3) 0.5824(2) 0.5054(2) 0.0456(9) Uani 1 1 d .
H12A H 0.5864 0.5533 0.4721 0.068 Uiso 1 1 calc R
H12B H 0.6228 0.6239 0.5388 0.068 Uiso 1 1 calc R
H12C H 0.6807 0.5442 0.5421 0.068 Uiso 1 1 calc R
C13 C 0.7115(3) 0.5621(2) 0.3941(3) 0.0539(11) Uani 1 1 d .
H13A H 0.6590 0.5338 0.3587 0.081 Uiso 1 1 calc R
H13B H 0.7519 0.5229 0.4304 0.081 Uiso 1 1 calc R
H13C H 0.7411 0.5892 0.3593 0.081 Uiso 1 1 calc R
C14 C 0.4893(2) 0.8800(2) 0.0477(2) 0.0378(8) Uani 1 1 d .
H14A H 0.5156 0.9295 0.0344 0.057 Uiso 1 1 calc R
H14B H 0.4901 0.8823 0.1054 0.057 Uiso 1 1 calc R
H14C H 0.4283 0.8752 0.0107 0.057 Uiso 1 1 calc R
C15 C 0.5432(3) 0.8041(3) -0.0552(2) 0.0565(11) Uani 1 1 d .
H15A H 0.4827 0.8066 -0.0937 0.085 Uiso 1 1 calc R
H15B H 0.5710 0.7535 -0.0637 0.085 Uiso 1 1 calc R
H15C H 0.5770 0.8502 -0.0652 0.085 Uiso 1 1 calc R
C16 C 0.4627(2) 0.83746(18) 0.25659(19) 0.0247(6) Uani 1 1 d .
H16 H 0.5117 0.8622 0.2966 0.030 Uiso 1 1 calc R
C17 C 0.3787(2) 0.7500(2) 0.16000(19) 0.0277(7) Uani 1 1 d .
H17 H 0.3611 0.7053 0.1233 0.033 Uiso 1 1 calc R
C18 C 0.3762(2) 0.86658(19) 0.2310(2) 0.0296(7) Uani 1 1 d .
H18 H 0.3560 0.9143 0.2502 0.036 Uiso 1 1 calc R
C19 C 0.3235(2) 0.8109(2) 0.17018(19) 0.0297(7) Uani 1 1 d .
H19 H 0.2620 0.8151 0.1420 0.036 Uiso 1 1 calc R
C20 C 0.77429(18) 0.69095(17) 0.92056(17) 0.0193(6) Uani 1 1 d .
C21 C 0.71529(19) 0.67793(17) 0.83789(18) 0.0220(6) Uani 1 1 d .
H21 H 0.7260 0.7117 0.7971 0.026 Uiso 1 1 calc R
C22 C 0.64447(19) 0.62388(18) 0.80676(19) 0.0255(6) Uani 1 1 d .
H22 H 0.6158 0.6265 0.7485 0.031 Uiso 1 1 calc R
C23 C 0.60915(19) 0.56591(18) 0.8490(2) 0.0276(6) Uani 1 1 d .
H23 H 0.5620 0.5334 0.8159 0.033 Uiso 1 1 calc R
C24 C 0.63716(19) 0.55208(18) 0.9349(2) 0.0270(6) Uani 1 1 d .
H24 H 0.6041 0.5126 0.9526 0.032 Uiso 1 1 calc R
C25 C 0.70701(19) 0.58772(18) 0.99933(19) 0.0255(6) Uani 1 1 d .
H25 H 0.7126 0.5683 1.0532 0.031 Uiso 1 1 calc R
C26 C 0.77044(18) 0.64774(17) 0.99737(17) 0.0198(6) Uani 1 1 d .
C27 C 0.8617(2) 0.80016(17) 0.87404(18) 0.0222(6) Uani 1 1 d .
H27A H 0.8372 0.7752 0.8184 0.027 Uiso 1 1 calc R
H27B H 0.9266 0.8033 0.8876 0.027 Uiso 1 1 calc R
C28 C 0.8361(2) 0.64751(18) 1.15375(17) 0.0230(6) Uani 1 1 d .
H28A H 0.7746 0.6445 1.1543 0.028 Uiso 1 1 calc R
H28B H 0.8670 0.6895 1.1942 0.028 Uiso 1 1 calc R
C29 C 0.8243(2) 0.8871(2) 0.8711(2) 0.0351(7) Uani 1 1 d .
H29 H 0.8443 0.9091 0.9289 0.042 Uiso 1 1 calc R
C30 C 0.8821(2) 0.56369(18) 1.18295(19) 0.0262(6) Uani 1 1 d .
H30 H 0.8568 0.5230 1.1380 0.031 Uiso 1 1 calc R
C31 C 0.8630(3) 0.9420(2) 0.8171(2) 0.0466(9) Uani 1 1 d .
H31A H 0.8458 0.9206 0.7605 0.070 Uiso 1 1 calc R
H31B H 0.9275 0.9428 0.8409 0.070 Uiso 1 1 calc R
H31C H 0.8401 0.9971 0.8161 0.070 Uiso 1 1 calc R
C32 C 0.7239(3) 0.8896(2) 0.8389(3) 0.0597(12) Uani 1 1 d .
H32A H 0.7038 0.9453 0.8415 0.090 Uiso 1 1 calc R
H32B H 0.7005 0.8545 0.8732 0.090 Uiso 1 1 calc R
H32C H 0.7027 0.8707 0.7813 0.090 Uiso 1 1 calc R
C33 C 0.9835(2) 0.5687(2) 1.2001(2) 0.0371(8) Uani 1 1 d .
H33A H 1.0079 0.6136 1.2382 0.056 Uiso 1 1 calc R
H33B H 0.9952 0.5777 1.1478 0.056 Uiso 1 1 calc R
H33C H 1.0111 0.5179 1.2252 0.056 Uiso 1 1 calc R
C34 C 0.8611(2) 0.5362(2) 1.2619(2) 0.0369(8) Uani 1 1 d .
H34A H 0.8910 0.4848 1.2818 0.055 Uiso 1 1 calc R
H34B H 0.7973 0.5291 1.2483 0.055 Uiso 1 1 calc R
H34C H 0.8818 0.5774 1.3052 0.055 Uiso 1 1 calc R
C35 C 1.1018(2) 0.70125(19) 1.09728(19) 0.0261(6) Uani 1 1 d .
H35 H 1.1216 0.7416 1.1388 0.031 Uiso 1 1 calc R
C36 C 1.0133(2) 0.62532(19) 0.99207(19) 0.0269(6) Uani 1 1 d .
H36 H 0.9627 0.6054 0.9500 0.032 Uiso 1 1 calc R
C37 C 1.1542(2) 0.6409(2) 1.0807(2) 0.0306(7) Uani 1 1 d .
H37 H 1.2154 0.6332 1.1082 0.037 Uiso 1 1 calc R
C38 C 1.0982(2) 0.5922(2) 1.0139(2) 0.0310(7) Uani 1 1 d .
H38 H 1.1157 0.5464 0.9895 0.037 Uiso 1 1 calc R

loop_
_atom_site_aniso_label
_atom_site_aniso_U_11
_atom_site_aniso_U_22
_atom_site_aniso_U_33
_atom_site_aniso_U_23
_atom_site_aniso_U_13
_atom_site_aniso_U_12
Ge1 0.01931(17) 0.01852(16) 0.01868(17) 0.00018(11) 0.00865(12) -0.00356(11)
Ge2 0.01987(17) 0.01953(17) 0.01778(17) -0.00061(11) 0.00809(13) -0.00224(11)
S1 0.0347(4) 0.0204(3) 0.0259(4) -0.0035(3) 0.0103(3) -0.0062(3)
S2 0.0327(4) 0.0247(4) 0.0231(4) -0.0061(3) 0.0097(3) -0.0037(3)
N1 0.0205(12) 0.0213(11) 0.0172(11) 0.0007(9) 0.0098(10) -0.0029(9)
N2 0.0229(12) 0.0208(12) 0.0189(12) 0.0010(9) 0.0113(10) -0.0033(9)
N3 0.0185(12) 0.0258(12) 0.0205(12) 0.0027(10) 0.0079(10) -0.0020(10)
N4 0.0207(12) 0.0203(12) 0.0165(12) 0.0004(9) 0.0080(10) -0.0029(9)
N5 0.0212(12) 0.0220(12) 0.0198(12) 0.0027(9) 0.0103(10) -0.0009(10)
N6 0.0213(12) 0.0244(12) 0.0229(12) -0.0012(10) 0.0104(10) -0.0028(10)
C1 0.0229(14) 0.0151(12) 0.0228(14) 0.0002(11) 0.0117(12) 0.0002(11)
C2 0.0373(17) 0.0255(15) 0.0224(15) 0.0015(12) 0.0119(13) -0.0102(13)
C3 0.0438(19) 0.0326(17) 0.0231(15) -0.0036(13) 0.0085(14) -0.0156(15)
C4 0.0326(17) 0.0325(17) 0.0329(17) -0.0030(14) 0.0078(14) -0.0161(14)
C5 0.0314(17) 0.0315(16) 0.0334(17) 0.0002(13) 0.0146(14) -0.0126(13)
C6 0.0271(15) 0.0266(15) 0.0237(15) 0.0022(12) 0.0128(12) -0.0038(12)
C7 0.0211(14) 0.0151(12) 0.0217(14) -0.0005(11) 0.0102(11) 0.0019(10)
C8 0.0214(14) 0.0257(14) 0.0192(14) 0.0028(11) 0.0122(11) -0.0026(11)
C9 0.0316(16) 0.0349(16) 0.0225(15) 0.0013(13) 0.0159(13) -0.0071(13)
C10 0.045(2) 0.0335(17) 0.0367(18) 0.0057(15) 0.0204(16) 0.0007(15)
C11 0.051(2) 0.0410(19) 0.0371(19) 0.0067(16) 0.0184(17) -0.0045(17)
C12 0.075(3) 0.0305(18) 0.040(2) 0.0089(15) 0.031(2) 0.0006(18)
C13 0.061(3) 0.042(2) 0.068(3) 0.018(2) 0.033(2) 0.0209(19)
C14 0.0407(19) 0.0392(19) 0.0335(18) 0.0136(15) 0.0122(15) 0.0027(15)
C15 0.061(3) 0.071(3) 0.037(2) 0.006(2) 0.0154(19) 0.004(2)
C16 0.0239(15) 0.0233(14) 0.0298(16) 0.0016(12) 0.0128(12) -0.0029(12)
C17 0.0224(15) 0.0408(18) 0.0209(15) 0.0025(12) 0.0082(12) -0.0071(13)
C18 0.0303(16) 0.0264(15) 0.0367(17) 0.0082(13) 0.0171(14) 0.0030(13)
C19 0.0184(14) 0.0454(18) 0.0258(15) 0.0128(14) 0.0079(12) 0.0023(13)
C20 0.0195(13) 0.0181(13) 0.0231(14) 0.0001(11) 0.0109(11) 0.0023(11)
C21 0.0237(14) 0.0221(14) 0.0212(14) 0.0015(11) 0.0086(12) 0.0002(11)
C22 0.0240(15) 0.0266(15) 0.0245(15) -0.0030(12) 0.0057(12) 0.0007(12)
C23 0.0201(14) 0.0235(15) 0.0376(17) -0.0031(13) 0.0074(13) -0.0027(12)
C24 0.0206(14) 0.0242(15) 0.0382(17) 0.0031(13) 0.0123(13) -0.0037(12)
C25 0.0247(15) 0.0259(15) 0.0287(15) 0.0055(12) 0.0126(12) 0.0013(12)
C26 0.0191(13) 0.0198(13) 0.0232(14) 0.0010(11) 0.0105(11) 0.0029(11)
C27 0.0263(15) 0.0228(14) 0.0199(14) 0.0005(11) 0.0108(12) -0.0054(12)
C28 0.0272(15) 0.0253(14) 0.0200(14) 0.0019(11) 0.0125(12) -0.0004(12)
C29 0.050(2) 0.0279(16) 0.0344(18) 0.0034(14) 0.0228(16) 0.0030(15)
C30 0.0307(16) 0.0244(15) 0.0249(15) 0.0036(12) 0.0111(13) -0.0004(12)
C31 0.076(3) 0.0303(18) 0.045(2) 0.0075(16) 0.036(2) -0.0001(18)
C32 0.044(2) 0.033(2) 0.100(4) 0.019(2) 0.021(2) 0.0048(17)
C33 0.0310(17) 0.0347(18) 0.047(2) 0.0176(15) 0.0143(15) 0.0063(14)
C34 0.044(2) 0.0352(18) 0.0346(18) 0.0113(15) 0.0176(15) -0.0004(15)
C35 0.0230(15) 0.0300(16) 0.0246(15) 0.0005(12) 0.0071(12) -0.0045(12)
C36 0.0266(15) 0.0286(15) 0.0284(15) -0.0049(13) 0.0127(13) -0.0028(12)
C37 0.0216(15) 0.0397(18) 0.0327(17) 0.0069(14) 0.0119(13) 0.0006(13)
C38 0.0316(17) 0.0328(17) 0.0342(17) -0.0014(14) 0.0185(14) 0.0035(13)

loop_
_atom_type_symbol
_atom_type_description
_atom_type_scat_dispersion_real
_atom_type_scat_dispersion_imag
_atom_type_scat_source
C C 0.0033 0.0016 'International Tables Vol C Tables 4.2.6.8 and 6.1.1.4'
H H 0.0000 0.0000 'International Tables Vol C Tables 4.2.6.8 and 6.1.1.4'
N N 0.0061 0.0033 'International Tables Vol C Tables 4.2.6.8 and 6.1.1.4'
S S 0.1246 0.1234 'International Tables Vol C Tables 4.2.6.8 and 6.1.1.4'
Ge Ge 0.1547 1.8001 'International Tables Vol C Tables 4.2.6.8 and 6.1.1.4'

loop_
_geom_angle_atom_site_label_1
_geom_angle_atom_site_label_2
_geom_angle_atom_site_label_3
_geom_angle
N3 Ge1 N1 99.52(10)
N3 Ge1 N2 107.80(10)
N1 Ge1 N2 84.87(10)
N3 Ge1 S1 116.17(8)
N1 Ge1 S1 125.09(8)
N2 Ge1 S1 118.22(7)
N6 Ge2 N5 107.18(10)
N6 Ge2 N4 99.90(10)
N5 Ge2 N4 84.75(10)
N6 Ge2 S2 115.21(8)
N5 Ge2 S2 120.87(7)
N4 Ge2 S2 123.70(7)
C1 N1 C8 124.3(2)
C1 N1 Ge1 114.78(18)
C8 N1 Ge1 120.82(18)
C7 N2 C9 122.5(2)
C7 N2 Ge1 113.70(18)
C9 N2 Ge1 122.30(18)
C17 N3 C16 107.5(2)
C17 N3 Ge1 126.1(2)
C16 N3 Ge1 125.61(19)
C20 N4 C27 126.2(2)
C20 N4 Ge2 114.66(18)
C27 N4 Ge2 119.05(18)
C26 N5 C28 122.3(2)
C26 N5 Ge2 114.27(18)
C28 N5 Ge2 123.19(18)
C35 N6 C36 107.5(2)
C35 N6 Ge2 125.4(2)
C36 N6 Ge2 126.2(2)
N1 C1 C2 121.8(2)
N1 C1 C7 112.8(2)
C2 C1 C7 125.3(2)
C1 C2 C3 131.6(3)
C1 C2 H2 114.2
C3 C2 H2 114.2
C4 C3 C2 129.2(3)
C4 C3 H3 115.4
C2 C3 H3 115.4
C5 C4 C3 126.4(3)
C5 C4 H4 116.8
C3 C4 H4 116.8
C6 C5 C4 130.0(3)
C6 C5 H5 115.0
C4 C5 H5 115.0
C5 C6 C7 131.4(3)
C5 C6 H6 114.3
C7 C6 H6 114.3
N2 C7 C6 122.1(2)
N2 C7 C1 113.1(2)
C6 C7 C1 124.7(3)
N1 C8 C10 115.4(2)
N1 C8 H8A 108.4
C10 C8 H8A 108.4
N1 C8 H8B 108.4
C10 C8 H8B 108.4
H8A C8 H8B 107.5
N2 C9 C11 112.7(2)
N2 C9 H9A 109.1
C11 C9 H9A 109.1
N2 C9 H9B 109.1
C11 C9 H9B 109.1
H9A C9 H9B 107.8
C13 C10 C8 114.6(3)
C13 C10 C12 111.1(3)
C8 C10 C12 106.5(3)
C13 C10 H10 108.2
C8 C10 H10 108.2
C12 C10 H10 108.2
C14 C11 C15 110.2(3)
C14 C11 C9 113.4(3)
C15 C11 C9 108.7(3)
C14 C11 H11 108.1
C15 C11 H11 108.1
C9 C11 H11 108.1
C10 C12 H12A 109.5
C10 C12 H12B 109.5
H12A C12 H12B 109.5
C10 C12 H12C 109.5
H12A C12 H12C 109.5
H12B C12 H12C 109.5
C10 C13 H13A 109.5
C10 C13 H13B 109.5
H13A C13 H13B 109.5
C10 C13 H13C 109.5
H13A C13 H13C 109.5
H13B C13 H13C 109.5
C11 C14 H14A 109.5
C11 C14 H14B 109.5
H14A C14 H14B 109.5
C11 C14 H14C 109.5
H14A C14 H14C 109.5
H14B C14 H14C 109.5
C11 C15 H15A 109.5
C11 C15 H15B 109.5
H15A C15 H15B 109.5
C11 C15 H15C 109.5
H15A C15 H15C 109.5
H15B C15 H15C 109.5
C18 C16 N3 108.7(3)
C18 C16 H16 125.7
N3 C16 H16 125.7
C19 C17 N3 108.9(3)
C19 C17 H17 125.6
N3 C17 H17 125.6
C16 C18 C19 107.2(3)
C16 C18 H18 126.4
C19 C18 H18 126.4
C17 C19 C18 107.8(3)
C17 C19 H19 126.1
C18 C19 H19 126.1
N4 C20 C21 121.4(2)
N4 C20 C26 113.1(2)
C21 C20 C26 125.5(2)
C22 C21 C20 131.3(3)
C22 C21 H21 114.4
C20 C21 H21 114.4
C21 C22 C23 130.0(3)
C21 C22 H22 115.0
C23 C22 H22 115.0
C24 C23 C22 126.3(3)
C24 C23 H23 116.8
C22 C23 H23 116.8
C23 C24 C25 130.2(3)
C23 C24 H24 114.9
C25 C24 H24 114.9
C24 C25 C26 131.3(3)
C24 C25 H25 114.4
C26 C25 H25 114.4
N5 C26 C25 121.7(3)
N5 C26 C20 112.9(2)
C25 C26 C20 125.3(3)
N4 C27 C29 113.1(2)
N4 C27 H27A 109.0
C29 C27 H27A 109.0
N4 C27 H27B 109.0
C29 C27 H27B 109.0
H27A C27 H27B 107.8
N5 C28 C30 114.5(2)
N5 C28 H28A 108.6
C30 C28 H28A 108.6
N5 C28 H28B 108.6
C30 C28 H28B 108.6
H28A C28 H28B 107.6
C32 C29 C27 112.9(3)
C32 C29 C31 110.4(3)
C27 C29 C31 109.6(3)
C32 C29 H29 107.9
C27 C29 H29 107.9
C31 C29 H29 107.9
C34 C30 C33 111.0(3)
C34 C30 C28 108.6(2)
C33 C30 C28 111.5(2)
C34 C30 H30 108.5
C33 C30 H30 108.5
C28 C30 H30 108.5
C29 C31 H31A 109.5
C29 C31 H31B 109.5
H31A C31 H31B 109.5
C29 C31 H31C 109.5
H31A C31 H31C 109.5
H31B C31 H31C 109.5
C29 C32 H32A 109.5
C29 C32 H32B 109.5
H32A C32 H32B 109.5
C29 C32 H32C 109.5
H32A C32 H32C 109.5
H32B C32 H32C 109.5
C30 C33 H33A 109.5
C30 C33 H33B 109.5
H33A C33 H33B 109.5
C30 C33 H33C 109.5
H33A C33 H33C 109.5
H33B C33 H33C 109.5
C30 C34 H34A 109.5
C30 C34 H34B 109.5
H34A C34 H34B 109.5
C30 C34 H34C 109.5
H34A C34 H34C 109.5
H34B C34 H34C 109.5
C37 C35 N6 109.3(3)
C37 C35 H35 125.3
N6 C35 H35 125.3
C38 C36 N6 108.7(3)
C38 C36 H36 125.7
N6 C36 H36 125.7
C35 C37 C38 107.3(3)
C35 C37 H37 126.3
C38 C37 H37 126.3
C36 C38 C37 107.1(3)
C36 C38 H38 126.5
C37 C38 H38 126.5

loop_
_geom_bond_atom_site_label_1
_geom_bond_atom_site_label_2
_geom_bond_distance
Ge1 N3 1.867(2)
Ge1 N1 1.874(2)
Ge1 N2 1.884(2)
Ge1 S1 2.0693(8)
Ge2 N6 1.873(2)
Ge2 N5 1.878(2)
Ge2 N4 1.879(2)
Ge2 S2 2.0646(8)
N1 C1 1.344(4)
N1 C8 1.478(3)
N2 C7 1.352(4)
N2 C9 1.481(4)
N3 C17 1.380(4)
N3 C16 1.383(4)
N4 C20 1.340(4)
N4 C27 1.473(3)
N5 C26 1.353(4)
N5 C28 1.473(3)
N6 C35 1.375(4)
N6 C36 1.381(4)
C1 C2 1.389(4)
C1 C7 1.479(4)
C2 C3 1.389(4)
C2 H2 0.9300
C3 C4 1.385(4)
C3 H3 0.9300
C4 C5 1.383(5)
C4 H4 0.9300
C5 C6 1.381(4)
C5 H5 0.9300
C6 C7 1.393(4)
C6 H6 0.9300
C8 C10 1.536(4)
C8 H8A 0.9700
C8 H8B 0.9700
C9 C11 1.538(5)
C9 H9A 0.9700
C9 H9B 0.9700
C10 C13 1.476(5)
C10 C12 1.546(5)
C10 H10 0.9800
C11 C14 1.478(5)
C11 C15 1.537(5)
C11 H11 0.9800
C12 H12A 0.9600
C12 H12B 0.9600
C12 H12C 0.9600
C13 H13A 0.9600
C13 H13B 0.9600
C13 H13C 0.9600
C14 H14A 0.9600
C14 H14B 0.9600
C14 H14C 0.9600
C15 H15A 0.9600
C15 H15B 0.9600
C15 H15C 0.9600
C16 C18 1.369(4)
C16 H16 0.9300
C17 C19 1.359(5)
C17 H17 0.9300
C18 C19 1.407(5)
C18 H18 0.9300
C19 H19 0.9300
C20 C21 1.406(4)
C20 C26 1.479(4)
C21 C22 1.377(4)
C21 H21 0.9300
C22 C23 1.392(4)
C22 H22 0.9300
C23 C24 1.375(4)
C23 H23 0.9300
C24 C25 1.388(4)
C24 H24 0.9300
C25 C26 1.399(4)
C25 H25 0.9300
C27 C29 1.518(4)
C27 H27A 0.9700
C27 H27B 0.9700
C28 C30 1.539(4)
C28 H28A 0.9700
C28 H28B 0.9700
C29 C32 1.493(5)
C29 C31 1.524(4)
C29 H29 0.9800
C30 C34 1.525(4)
C30 C33 1.525(4)
C30 H30 0.9800
C31 H31A 0.9600
C31 H31B 0.9600
C31 H31C 0.9600
C32 H32A 0.9600
C32 H32B 0.9600
C32 H32C 0.9600
C33 H33A 0.9600
C33 H33B 0.9600
C33 H33C 0.9600
C34 H34A 0.9600
C34 H34B 0.9600
C34 H34C 0.9600
C35 C37 1.361(4)
C35 H35 0.9300
C36 C38 1.373(4)
C36 H36 0.9300
C37 C38 1.414(5)
C37 H37 0.9300
C38 H38 0.9300

loop_
_geom_torsion_atom_site_label_1
_geom_torsion_atom_site_label_2
_geom_torsion_atom_site_label_3
_geom_torsion_atom_site_label_4
_geom_torsion
N3 Ge1 N1 C1 -109.5(2)
N2 Ge1 N1 C1 -2.3(2)
S1 Ge1 N1 C1 118.87(18)
N3 Ge1 N1 C8 66.5(2)
N2 Ge1 N1 C8 173.7(2)
S1 Ge1 N1 C8 -65.2(2)
N3 Ge1 N2 C7 105.3(2)
N1 Ge1 N2 C7 6.97(19)
S1 Ge1 N2 C7 -120.40(17)
N3 Ge1 N2 C9 -88.2(2)
N1 Ge1 N2 C9 173.5(2)
S1 Ge1 N2 C9 46.1(2)
N1 Ge1 N3 C17 -155.0(2)
N2 Ge1 N3 C17 117.4(2)
S1 Ge1 N3 C17 -18.0(3)
N1 Ge1 N3 C16 37.1(2)
N2 Ge1 N3 C16 -50.5(2)
S1 Ge1 N3 C16 174.2(2)
N6 Ge2 N4 C20 102.3(2)
N5 Ge2 N4 C20 -4.30(19)
S2 Ge2 N4 C20 -128.22(17)
N6 Ge2 N4 C27 -75.0(2)
N5 Ge2 N4 C27 178.4(2)
S2 Ge2 N4 C27 54.5(2)
N6 Ge2 N5 C26 -94.4(2)
N4 Ge2 N5 C26 4.37(19)
S2 Ge2 N5 C26 130.83(17)
N6 Ge2 N5 C28 90.6(2)
N4 Ge2 N5 C28 -170.6(2)
S2 Ge2 N5 C28 -44.2(2)
N5 Ge2 N6 C35 -117.4(2)
N4 Ge2 N6 C35 155.0(2)
S2 Ge2 N6 C35 20.2(3)
N5 Ge2 N6 C36 50.6(3)
N4 Ge2 N6 C36 -36.9(2)
S2 Ge2 N6 C36 -171.7(2)
C8 N1 C1 C2 -1.7(4)
Ge1 N1 C1 C2 174.1(2)
C8 N1 C1 C7 -178.3(2)
Ge1 N1 C1 C7 -2.5(3)
N1 C1 C2 C3 174.5(3)
C7 C1 C2 C3 -9.4(5)
C1 C2 C3 C4 -1.2(6)
C2 C3 C4 C5 3.3(6)
C3 C4 C5 C6 2.3(6)
C4 C5 C6 C7 -1.6(6)
C9 N2 C7 C6 0.8(4)
Ge1 N2 C7 C6 167.2(2)
C9 N2 C7 C1 -176.3(2)
Ge1 N2 C7 C1 -9.9(3)
C5 C6 C7 N2 174.9(3)
C5 C6 C7 C1 -8.3(5)
N1 C1 C7 N2 8.1(3)
C2 C1 C7 N2 -168.3(3)
N1 C1 C7 C6 -168.9(3)
C2 C1 C7 C6 14.7(4)
C1 N1 C8 C10 -70.7(4)
Ge1 N1 C8 C10 113.7(3)
C7 N2 C9 C11 -157.0(3)
Ge1 N2 C9 C11 37.7(3)
N1 C8 C10 C13 -47.0(4)
N1 C8 C10 C12 -170.2(3)
N2 C9 C11 C14 72.3(4)
N2 C9 C11 C15 -164.8(3)
C17 N3 C16 C18 0.1(3)
Ge1 N3 C16 C18 169.9(2)
C16 N3 C17 C19 -0.2(3)
Ge1 N3 C17 C19 -169.9(2)
N3 C16 C18 C19 0.1(3)
N3 C17 C19 C18 0.3(3)
C16 C18 C19 C17 -0.2(3)
C27 N4 C20 C21 -0.4(4)
Ge2 N4 C20 C21 -177.5(2)
C27 N4 C20 C26 -179.6(2)
Ge2 N4 C20 C26 3.4(3)
N4 C20 C21 C22 178.8(3)
C26 C20 C21 C22 -2.1(5)
C20 C21 C22 C23 0.9(5)
C21 C22 C23 C24 2.5(5)
C22 C23 C24 C25 -2.9(5)
C23 C24 C25 C26 -0.4(6)
C28 N5 C26 C25 -7.1(4)
Ge2 N5 C26 C25 177.8(2)
C28 N5 C26 C20 171.4(2)
Ge2 N5 C26 C20 -3.6(3)
C24 C25 C26 N5 -179.1(3)
C24 C25 C26 C20 2.5(5)
N4 C20 C26 N5 0.2(3)
C21 C20 C26 N5 -179.0(3)
N4 C20 C26 C25 178.7(3)
C21 C20 C26 C25 -0.5(4)
C20 N4 C27 C29 99.3(3)
Ge2 N4 C27 C29 -83.8(3)
C26 N5 C28 C30 84.4(3)
Ge2 N5 C28 C30 -101.0(3)
N4 C27 C29 C32 -66.7(4)
N4 C27 C29 C31 169.8(3)
N5 C28 C30 C34 -167.9(3)
N5 C28 C30 C33 69.4(3)
C36 N6 C35 C37 0.9(3)
Ge2 N6 C35 C37 170.8(2)
C35 N6 C36 C38 -0.7(3)
Ge2 N6 C36 C38 -170.6(2)
N6 C35 C37 C38 -0.7(3)
N6 C36 C38 C37 0.3(3)
C35 C37 C38 C36 0.2(4)
